data_2006261
loop_
_publ_author_name
'Murugesan, S. '
'Thomas Muthiah, P.'

_publ_contact_author
;
Dr P. Thomas Muthiah
Department of Chemistry
Bharathidasan University,
Tiruchirapalli
India 620 024
;
_publ_section_title
;
 Hydrogen-Bonding Patterns in Trimethoprim Nitrate, an Antifolate Drug
;
_journal_issue 6
_journal_name_full 'Acta Crystallographica Section C'
_journal_page_first 763
_journal_page_last 764
_journal_paper_doi 10.1107/S0108270196015636
_journal_volume 53
_journal_year 1997
_chemical_formula_moiety 'C14 H19 N4 O3,NO3'
_chemical_formula_sum 'C14 H19 N5 O6'
_chemical_formula_weight 353.34
_chemical_name_common 'Trimethoprim nitrate'
_chemical_name_systematic
;
 [2,4,-diamino-5-(3,4,5-trimethoxybenzyl)pyrimidine] nitrate.
;
_space_group_IT_number 2
_symmetry_cell_setting triclinic
_symmetry_space_group_name_Hall '-P 1'
_symmetry_space_group_name_H-M 'P -1'
_audit_creation_method SHELXL
_cell_angle_alpha 93.565(10)
_cell_angle_beta 104.462(9)
_cell_angle_gamma 101.452(8)
_cell_formula_units_Z 2
_cell_length_a 8.4247(7)
_cell_length_b 9.4820(10)
_cell_length_c 10.6340(10)
_cell_measurement_reflns_used 25
_cell_measurement_temperature 293(2)
_cell_measurement_theta_max 20
_cell_measurement_theta_min 10
_cell_volume 800.57(14)
_computing_cell_refinement MolEN
_computing_data_collection 'MolEN (Fair, 1990)'
_computing_data_reduction MolEN
_computing_molecular_graphics 'ORTEP (Johnson, 1965)'
_computing_publication_material 'SHELXL93, PARST (Nardelli, 1983)'
_computing_structure_refinement 'SHELXL93 (Sheldrick, 1993)'
_computing_structure_solution 'SHELXS86 (Sheldrick, 1990)'
_diffrn_ambient_temperature 293(2)
_diffrn_measurement_device 'Enraf-Nonius CAD-4'
_diffrn_measurement_method \w--2\q
_diffrn_radiation_monochromator graphite
_diffrn_radiation_source 'fine-focus sealed tube'
_diffrn_radiation_type 'Mo K\a'
_diffrn_radiation_wavelength 0.70930
_diffrn_reflns_av_R_equivalents 0.0131
_diffrn_reflns_av_sigmaI/netI 0.0206
_diffrn_reflns_limit_h_max 10
_diffrn_reflns_limit_h_min 0
_diffrn_reflns_limit_k_max 11
_diffrn_reflns_limit_k_min -12
_diffrn_reflns_limit_l_max 13
_diffrn_reflns_limit_l_min -13
_diffrn_reflns_number 3732
_diffrn_reflns_theta_max 26.91
_diffrn_reflns_theta_min 1.99
_diffrn_standards_decay_% negligible
_diffrn_standards_interval_time 60
_diffrn_standards_number 3
_exptl_absorpt_coefficient_mu 0.116
_exptl_absorpt_correction_type none
_exptl_crystal_colour 'Light yellow '
_exptl_crystal_density_diffrn 1.466
_exptl_crystal_density_meas ?
_exptl_crystal_description block
_exptl_crystal_F_000 372
_exptl_crystal_size_max 1.0
_exptl_crystal_size_mid 0.6
_exptl_crystal_size_min 0.4
_refine_diff_density_max .218
_refine_diff_density_min -.274
_refine_ls_extinction_method none
_refine_ls_goodness_of_fit_all 1.134
_refine_ls_goodness_of_fit_obs 1.217
_refine_ls_matrix_type full
_refine_ls_number_parameters 302
_refine_ls_number_reflns 3487
_refine_ls_number_restraints 0
_refine_ls_restrained_S_all 1.134
_refine_ls_restrained_S_obs 1.217
_refine_ls_R_factor_all 0.0671
_refine_ls_R_factor_obs .0503
_refine_ls_shift/esd_max 0.034
_refine_ls_shift/esd_mean 0.005
_refine_ls_structure_factor_coef Fsqd
_refine_ls_weighting_details 'w = 1/[\s^2^(Fo^2^)+(0.0507P)^2^+0.3918P] where P=(Fo^2^+2Fc^2^)/3'
_refine_ls_weighting_scheme calc
_refine_ls_wR_factor_all 0.1297
_refine_ls_wR_factor_obs .1219
_reflns_number_observed 2740
_reflns_number_total 3487
_reflns_observed_criterion >2sigma(I)
_cod_data_source_file vj1045.cif
_cod_data_source_block tmpn93
_cod_depositor_comments
;
The following automatic conversions were performed:
'_geom_bond_publ_flag' value 'Yes' changed to 'yes' according to
'/home/saulius/struct/CIF-dictionaries/cif_core.dic' dictionary named
'cif_core.dic' version 2.4.1 from 2010-06-29 (12
times).

'_geom_bond_publ_flag' value 'No' changed to 'no' according to
'/home/saulius/struct/CIF-dictionaries/cif_core.dic' dictionary named
'cif_core.dic' version 2.4.1 from 2010-06-29 (13 times).

Automatic conversion script
Id: cif_fix_enum 1527 2010-12-29 10:47:43Z saulius 

The following automatic conversions were performed:

'_geom_bond_publ_flag' value 'Yes' changed to 'yes' according to
/home/saulius/struct/CIF-dictionaries/cif_core.dic dictionary named
'cif_core.dic' version 2.4.1 from 2010-06-29 (12
times).

'_geom_bond_publ_flag' value 'No' changed to 'no' according
to /home/saulius/struct/CIF-dictionaries/cif_core.dic dictionary
named 'cif_core.dic' version 2.4.1 from 2010-06-29 (13
times).

'_geom_angle_publ_flag' value 'Yes' changed to 'yes'
according to /home/saulius/struct/CIF-dictionaries/cif_core.dic
dictionary named 'cif_core.dic' version 2.4.1 from 2010-06-29 (13
times).

'_geom_angle_publ_flag' value 'No' changed to 'no' according
to /home/saulius/struct/CIF-dictionaries/cif_core.dic dictionary
named 'cif_core.dic' version 2.4.1 from 2010-06-29 (20 times).

Automatic conversion script
Id: cif_fix_values 1715 2011-07-08 13:25:40Z adriana 

The following automatic conversions were performed:

'_exptl_crystal_density_meas' value 'not measured' was changed to '?'
- the value is perceived as not measured.

Automatic conversion script
Id: cif_fix_values 3008 2015-01-20 13:52:24Z robertas 

The following automatic conversions were performed:

'_refine_ls_weighting_scheme' value 'calc w =
1/[\s^2^(Fo^2^)+(0.0507P)^2^+0.3918P] where P=(Fo^2^+2Fc^2^)/3' was
changed to 'calc'. New tag '_refine_ls_weighting_details' was
created. The value of the new tag was set to 'w =
1/[\s^2^(Fo^2^)+(0.0507P)^2^+0.3918P] where P=(Fo^2^+2Fc^2^)/3'.

Automatic conversion script
Id: cif_fix_values 3143 2015-03-26 13:38:13Z robertas 
;
_cod_original_cell_volume 800.57(13)
_cod_database_code 2006261

loop_
_symmetry_equiv_pos_as_xyz
'x, y, z'
'-x, -y, -z'

loop_
_atom_site_aniso_label
_atom_site_aniso_U_11
_atom_site_aniso_U_22
_atom_site_aniso_U_33
_atom_site_aniso_U_12
_atom_site_aniso_U_13
_atom_site_aniso_U_23
N1 .0396(9) .0268(8) .0333(9) .0091(7) .0068(7) .0104(7)
C2 .0340(10) .0303(9) .0253(9) .0103(8) .0073(7) .0069(7)
N2 .0432(11) .0350(10) .0426(10) .0097(9) -.0029(8) .0140(8)
N3 .0335(8) .0273(8) .0294(8) .0075(6) .0021(7) .0060(6)
C4 .0310(9) .0298(9) .0259(9) .0085(7) .0062(7) .0055(7)
N4 .0427(11) .0298(9) .0442(11) .0066(8) -.0051(9) .0131(8)
C5 .0303(9) .0325(10) .0230(8) .0067(8) .0069(7) .0052(7)
C6 .0344(10) .0321(10) .0295(9) .0041(8) .0077(8) .0044(8)
C7 .0293(10) .0423(11) .0271(9) .0068(9) .0044(8) .0068(8)
C1' .0289(9) .0311(9) .0257(9) .0027(7) .0013(7) .0050(7)
C2' .0323(10) .0316(10) .0304(9) .0070(8) .0037(8) .0041(8)
C3' .0308(9) .0278(9) .0308(9) .0045(8) -.0019(8) .0079(7)
O1 .0414(8) .0440(8) .0370(8) .0166(7) .0003(6) .0141(6)
C8 .0472(14) .0513(15) .0535(15) .0237(12) .0046(12) .0150(12)
C4' .0364(10) .0317(10) .0236(9) .0025(8) .0005(8) .0056(7)
O2 .0489(9) .0517(9) .0236(7) .0025(7) .0027(6) .0079(6)
C9 .066(2) .0525(15) .0389(13) .0050(13) .0201(12) .0142(11)
C5' .0339(10) .0344(10) .0305(10) .0072(8) .0064(8) .0036(8)
O3 .0490(9) .0602(10) .0332(8) .0262(8) .0115(7) .0097(7)
C10 .0418(13) .0569(15) .0459(13) .0209(11) .0090(11) .0071(11)
C6' .0313(10) .0360(10) .0285(9) .0094(8) .0028(8) .0073(8)
N5 .0444(10) .0409(10) .0473(10) .0179(8) .0204(9) .0204(8)
O4 .0855(14) .0491(11) .0532(11) .0096(10) -.0071(10) .0153(8)
O5 .0483(9) .0486(9) .0480(9) .0149(7) .0082(7) .0192(7)
O6 .0667(12) .0548(11) .099(2) .0212(9) .0213(11) .0510(11)

loop_
_atom_site_label
_atom_site_fract_x
_atom_site_fract_y
_atom_site_fract_z
_atom_site_U_iso_or_equiv
_atom_site_thermal_displace_type
_atom_site_calc_flag
_atom_site_refinement_flags
_atom_site_occupancy
_atom_site_disorder_group
_atom_site_type_symbol
N1 .7748(2) .5518(2) .9992(2) .0333(4) Uani d . 1 . N
H1 .783(3) .464(3) 1.020(2) .049(7) Uiso d . 1 . H
C2 .9010(2) .6676(2) 1.0559(2) .0294(4) Uani d . 1 . C
N2 1.0266(3) .6451(2) 1.1510(2) .0423(5) Uani d . 1 . N
H2A 1.022(3) .550(3) 1.169(2) .047(7) Uiso d . 1 . H
H2B 1.110(4) .716(3) 1.182(3) .057(8) Uiso d . 1 . H
N3 .9021(2) .7991(2) 1.02006(15) .0310(4) Uani d . 1 . N
C4 .7712(2) .8169(2) .9243(2) .0288(4) Uani d . 1 . C
N4 .7758(3) .9489(2) .8899(2) .0418(5) Uani d . 1 . N
H4A .701(4) .969(3) .827(3) .056(8) Uiso d . 1 . H
H4B .864(4) 1.021(3) .932(3) .063(8) Uiso d . 1 . H
C5 .6314(2) .6995(2) .8625(2) .0286(4) Uani d . 1 . C
C6 .6409(3) .5695(2) .9034(2) .0326(4) Uani d . 1 . C
H6 .559(3) .485(3) .869(2) .043(6) Uiso d . 1 . H
C7 .4779(3) .7221(2) .7658(2) .0335(4) Uani d . 1 . C
H7A .442(3) .808(3) .803(2) .044(6) Uiso d . 1 . H
H7B .392(3) .637(3) .759(2) .041(6) Uiso d . 1 . H
C1' .4891(2) .7443(2) .6279(2) .0302(4) Uani d . 1 . C
C2' .3715(2) .8124(2) .5537(2) .0323(4) Uani d . 1 . C
H2' .293(3) .852(2) .591(2) .037(6) Uiso d . 1 . H
C3' .3646(2) .8224(2) .4230(2) .0317(4) Uani d . 1 . C
O1 .2551(2) .8891(2) .34192(14) .0412(4) Uani d . 1 . O
C8 .1367(3) .9443(3) .3944(3) .0501(6) Uani d . 1 . C
H8A .063(4) .864(3) .419(3) .068(9) Uiso d . 1 . H
H8B .188(4) 1.014(3) .467(3) .069(9) Uiso d . 1 . H
H8C .072(4) .989(3) .324(3) .075(9) Uiso d . 1 . H
C4' .4702(2) .7625(2) .3649(2) .0326(4) Uani d . 1 . C
O2 .4471(2) .7623(2) .23174(13) .0438(4) Uani d . 1 . O
C9 .5760(4) .8535(3) .1911(3) .0520(6) Uani d . 1 . C
H9A .594(5) .948(4) .240(4) .106(13) Uiso d . 1 . H
H9B .533(4) .859(4) .096(4) .091(11) Uiso d . 1 . H
H9C .676(5) .825(4) .209(4) .110(14) Uiso d . 1 . H
C5' .5895(2) .6971(2) .4409(2) .0334(4) Uani d . 1 . C
O3 .6886(2) .6424(2) .37599(14) .0451(4) Uani d . 1 . O
C10 .8229(3) .5865(3) .4523(3) .0472(6) Uani d . 1 . C
H10A .776(4) .506(3) .498(3) .072(9) Uiso d . 1 . H
H10B .896(3) .663(3) .524(3) .058(8) Uiso d . 1 . H
H10C .889(4) .554(3) .389(3) .071(9) Uiso d . 1 . H
C6' .5990(2) .6897(2) .5732(2) .0325(4) Uani d . 1 . C
H6' .681(3) .644(3) .621(2) .041(6) Uiso d . 1 . H
N5 .8865(2) .2584(2) 1.1718(2) .0408(4) Uani d . 1 . N
O4 1.0008(3) .3639(2) 1.2295(2) .0677(6) Uani d . 1 . O
O5 .7841(2) .2730(2) 1.0681(2) .0480(4) Uani d . 1 . O
O6 .8756(2) .1419(2) 1.2161(2) .0708(6) Uani d . 1 . O

loop_
_atom_type_symbol
_atom_type_description
_atom_type_scat_dispersion_real
_atom_type_scat_dispersion_imag
_atom_type_scat_source
C C 0.0033 0.0016 'International Tables Vol C Tables 4.2.6.8 and 6.1.1.4'
H H 0.0000 0.0000 'International Tables Vol C Tables 4.2.6.8 and 6.1.1.4'
N N 0.0061 0.0033 'International Tables Vol C Tables 4.2.6.8 and 6.1.1.4'
O O 0.0106 0.0060 'International Tables Vol C Tables 4.2.6.8 and 6.1.1.4'

loop_
_geom_angle_atom_site_label_1
_geom_angle_atom_site_label_2
_geom_angle_atom_site_label_3
_geom_angle
_geom_angle_publ_flag
C2 N1 C6 119.8(2) yes
N3 C2 N2 120.3(2) yes
N3 C2 N1 122.4(2) yes
N2 C2 N1 117.3(2) yes
C2 N3 C4 118.1(2) yes
N4 C4 N3 116.9(2) yes
N4 C4 C5 120.9(2) yes
N3 C4 C5 122.2(2) yes
C6 C5 C4 115.9(2) yes
C6 C5 C7 121.7(2) yes
C4 C5 C7 122.2(2) no
C5 C6 N1 121.5(2) no
C5 C7 C1' 117.9(2) yes
C6' C1' C2' 120.6(2) no
C6' C1' C7 122.4(2) no
C2' C1' C7 116.8(2) no
C3' C2' C1' 119.3(2) no
O1 C3' C2' 123.8(2) yes
O1 C3' C4' 115.4(2) no
C2' C3' C4' 120.8(2) no
C3' O1 C8 117.7(2) yes
O2 C4' C3' 118.5(2) no
O2 C4' C5' 122.0(2) no
C3' C4' C5' 119.3(2) no
C4' O2 C9 116.4(2) no
O3 C5' C6' 124.8(2) no
O3 C5' C4' 115.3(2) no
C6' C5' C4' 119.9(2) no
C5' O3 C10 117.2(2) no
C1' C6' C5' 120.0(2) no
O6 N5 O4 120.0(2) no
O6 N5 O5 120.7(2) no
O4 N5 O5 119.3(2) no

loop_
_geom_bond_atom_site_label_1
_geom_bond_atom_site_label_2
_geom_bond_site_symmetry_1
_geom_bond_site_symmetry_2
_geom_bond_distance
_geom_bond_publ_flag
N1 C2 . . 1.354(3) yes
N1 C6 . . 1.364(3) yes
C2 N3 . . 1.326(2) yes
C2 N2 . . 1.329(3) yes
N3 C4 . . 1.347(2) yes
C4 N4 . . 1.322(2) yes
C4 C5 . . 1.435(3) yes
C5 C6 . . 1.343(3) yes
C5 C7 . . 1.500(3) yes
C7 C1' . . 1.518(3) yes
C1' C6' . . 1.373(3) no
C1' C2' . . 1.396(3) no
C2' C3' . . 1.386(3) no
C3' O1 . . 1.377(2) yes
C3' C4' . . 1.389(3) no
O1 C8 . . 1.425(3) yes
C4' O2 . . 1.380(2) no
C4' C5' . . 1.397(3) no
O2 C9 . . 1.421(3) no
C5' O3 . . 1.363(2) no
C5' C6' . . 1.396(3) no
O3 C10 . . 1.433(3) no
N5 O6 . . 1.224(2) no
N5 O4 . . 1.245(3) no
N5 O5 . . 1.253(2) no

loop_
_geom_hbond_atom_site_label_D
_geom_hbond_atom_site_label_H
_geom_hbond_atom_site_label_A
_geom_hbond_site_symmetry_A
_geom_hbond_distance_DH
_geom_hbond_distance_HA
_geom_hbond_distance_DA
_geom_hbond_angle_DHA
_geom_hbond_publ_flag
N1 H1 O5 . 0.89(3) 1.91(3) 2.798(2) 175(3) yes
N2 H2A O4 . 0.93(3) 1.91(3) 2.827(3) 171(2) yes
N2 H2B O1 1_656 0.85(3) 2.21(3) 2.979(2) 150(3) yes

loop_
_cod_related_entry_id
_cod_related_entry_database
_cod_related_entry_code
1 ChemSpider 21137669
